data_2010329
loop_
_publ_author_name
'Tinant, Bernard'
'Declercq, Jean-Paul'
'Lepropre, Guy'
'Fastrez, Jacques'

_publ_section_title
;
 Tetraaza[3.3.3.3]- and hexaaza[3.3.3.3.3.3]paracyclophane derivatives
;
_journal_issue 12
_journal_name_full 'Acta Crystallographica Section C'
_journal_page_first 1982
_journal_page_last 1985
_journal_paper_doi 10.1107/S0108270194005421
_journal_volume 50
_journal_year 1994
_chemical_formula_moiety 'C66 H78 N6 O12'
_chemical_formula_sum 'C66 H78 N6 O12'
_chemical_formula_weight 1147.34
_chemical_name_systematic
;
 ?
;
_space_group_IT_number 14
_symmetry_cell_setting monoclinic
_symmetry_space_group_name_Hall '-P 2ybc'
_symmetry_space_group_name_H-M 'P 1 21/c 1'
_audit_creation_method SHELXL
_cell_angle_alpha 90.00
_cell_angle_beta 90.040(10)
_cell_angle_gamma 90.00
_cell_formula_units_Z 2
_cell_length_a 18.075(3)
_cell_length_b 17.946(2)
_cell_length_c 9.658(2)
_cell_measurement_reflns_used 18
_cell_measurement_temperature 293(2)
_cell_measurement_theta_max 13
_cell_measurement_theta_min 5
_cell_volume 3132.8(9)
_computing_cell_refinement 'local program'
_computing_data_collection 'local program'
_computing_data_reduction 'local program'
_computing_molecular_graphics 'PLUTO (Motherwell & Clegg, 1978)'
_computing_publication_material SHELXL93
_computing_structure_refinement 'SHELXL93 (Sheldrick, 1993)'
_computing_structure_solution 'SHELXS86 (Sheldrick, 1990)'
_diffrn_ambient_temperature 293(2)
_diffrn_measurement_device 'Huber four circle diffractometer'
_diffrn_measurement_method \q/2\q
_diffrn_radiation_monochromator graphite
_diffrn_radiation_source 'fine-focus sealed tube'
_diffrn_radiation_type CuK\a
_diffrn_radiation_wavelength 1.54180
_diffrn_reflns_av_R_equivalents 0.0000
_diffrn_reflns_av_sigmaI/netI 0.0464
_diffrn_reflns_limit_h_max 21
_diffrn_reflns_limit_h_min -21
_diffrn_reflns_limit_k_max 21
_diffrn_reflns_limit_k_min 0
_diffrn_reflns_limit_l_max 11
_diffrn_reflns_limit_l_min 0
_diffrn_reflns_number 5668
_diffrn_reflns_theta_max 67.50
_diffrn_reflns_theta_min 2.44
_diffrn_standards_decay_% '8 corrected'
_diffrn_standards_interval_count 50
_diffrn_standards_number 1
_exptl_absorpt_coefficient_mu 0.681
_exptl_absorpt_correction_type none
_exptl_crystal_colour colourless
_exptl_crystal_density_diffrn 1.216
_exptl_crystal_description parallelepiped
_exptl_crystal_F_000 1224
_exptl_crystal_size_max 0.48
_exptl_crystal_size_mid 0.17
_exptl_crystal_size_min 0.04
_refine_diff_density_max 0.213
_refine_diff_density_min -0.222
_refine_ls_extinction_coef 0.0012(2)
_refine_ls_extinction_method 'SHELXL93 (Sheldrick, 1993)'
_refine_ls_goodness_of_fit_all 1.035
_refine_ls_goodness_of_fit_obs 1.245
_refine_ls_hydrogen_treatment 'refU with U common for all H'
_refine_ls_matrix_type full
_refine_ls_number_parameters 482
_refine_ls_number_reflns 5668
_refine_ls_number_restraints 2
_refine_ls_restrained_S_all 1.037
_refine_ls_restrained_S_obs 1.247
_refine_ls_R_factor_all 0.0893
_refine_ls_R_factor_obs 0.0564
_refine_ls_shift/esd_max 0.498
_refine_ls_shift/esd_mean 0.021
_refine_ls_structure_factor_coef Fsqd
_refine_ls_weighting_scheme
; calc w = 1/[\s^2^(Fo^2^)+(0.0952P)^2^] where
P=(F~o~^2^+2F~c~^2^)/3
;
_refine_ls_wR_factor_all 0.1629
_refine_ls_wR_factor_obs 0.1512
_reflns_number_observed 3546
_reflns_number_total 5668
_reflns_observed_criterion >2\s(I)
_cod_data_source_file na1104.cif
_cod_data_source_block 2
_cod_original_sg_symbol_H-M 'P 21/c'
_cod_database_code 2010329

loop_
_symmetry_equiv_pos_as_xyz
'x, y, z'
'x, -y+1/2, z+1/2'
'-x, -y, -z'
'-x, y-1/2, -z-1/2'

loop_
_atom_site_aniso_label
_atom_site_aniso_U_11
_atom_site_aniso_U_22
_atom_site_aniso_U_33
_atom_site_aniso_U_12
_atom_site_aniso_U_13
_atom_site_aniso_U_23
N1 0.0633(12) 0.0513(11) 0.0538(11) 0.0084(9) -0.0067(9) -0.0015(9)
C2 0.082(2) 0.0500(14) 0.059(2) 0.0120(14) -0.0031(13) 0.0009(12)
C3 0.066(2) 0.0392(12) 0.0606(14) 0.0043(11) -0.0025(12) 0.0007(11)
C4 0.065(2) 0.057(2) 0.066(2) 0.0116(13) 0.0020(13) 0.0071(12)
C5 0.073(2) 0.061(2) 0.060(2) 0.0052(13) 0.0033(13) 0.0076(12)
C6 0.063(2) 0.0408(12) 0.069(2) -0.0070(11) -0.0105(13) 0.0056(11)
C7 0.056(2) 0.0554(15) 0.079(2) 0.0016(12) -0.0102(14) 0.0083(13)
C8 0.062(2) 0.0537(14) 0.071(2) 0.0013(12) 0.0041(13) 0.0022(13)
C9 0.080(2) 0.057(2) 0.068(2) -0.0091(14) -0.0174(15) 0.0069(13)
N10 0.0699(13) 0.0446(11) 0.0531(11) -0.0003(9) -0.0056(9) 0.0026(9)
C11 0.066(2) 0.0522(14) 0.0552(14) 0.0001(12) 0.0005(12) -0.0003(11)
C12 0.0588(14) 0.0450(12) 0.0444(12) 0.0023(11) 0.0038(10) -0.0030(10)
C13 0.068(2) 0.0496(14) 0.0584(15) 0.0062(13) 0.0001(12) 0.0105(11)
C14 0.0561(15) 0.0553(15) 0.068(2) 0.0044(12) -0.0074(12) 0.0073(12)
C15 0.0580(14) 0.0478(13) 0.0550(13) 0.0036(11) 0.0039(11) -0.0035(10)
C16 0.064(2) 0.0444(13) 0.0610(15) 0.0070(12) 0.0004(12) 0.0046(11)
C17 0.0574(14) 0.0524(14) 0.0577(14) 0.0040(12) -0.0042(11) 0.0006(11)
C18 0.064(2) 0.0489(14) 0.070(2) 0.0010(12) 0.0031(13) -0.0026(12)
N19 0.0536(11) 0.0528(11) 0.0523(11) -0.0002(9) -0.0047(9) -0.0032(9)
C20 0.0558(15) 0.066(2) 0.0532(14) 0.0076(13) -0.0094(11) -0.0038(12)
C21 0.0503(13) 0.0541(13) 0.0487(13) 0.0018(11) -0.0089(10) -0.0025(10)
C22 0.062(2) 0.057(2) 0.068(2) -0.0032(13) 0.0102(13) 0.0012(12)
C23 0.070(2) 0.0516(14) 0.065(2) -0.0007(13) 0.0009(13) 0.0065(12)
C24 0.0571(14) 0.0579(14) 0.0456(12) 0.0029(11) -0.0081(11) -0.0026(11)
C25 0.068(2) 0.074(2) 0.064(2) 0.0112(14) 0.0140(13) 0.0166(14)
C26 0.070(2) 0.064(2) 0.066(2) 0.0091(14) 0.0058(13) 0.0192(13)
C27 0.067(2) 0.069(2) 0.0530(15) 0.0115(14) -0.0076(12) -0.0034(13)
C28 0.070(2) 0.0538(15) 0.061(2) 0.0060(13) -0.0094(13) 0.0001(12)
C29 0.071(2) 0.066(2) 0.083(2) 0.0076(15) -0.010(2) 0.003(2)
O30 0.097(2) 0.132(2) 0.091(2) -0.0151(14) 0.0137(13) 0.0015(15)
O31 0.114(2) 0.0680(14) 0.150(2) -0.0204(13) 0.004(2) 0.0072(14)
C32 0.100(3) 0.088(3) 0.206(5) -0.020(2) -0.009(3) 0.056(3)
C33 0.090(2) 0.058(2) 0.0530(15) 0.0118(15) -0.0048(13) -0.0005(12)
C34 0.099(2) 0.080(2) 0.051(2) 0.019(2) -0.010(2) -0.0006(14)
O35A 0.136(13) 0.29(3) 0.080(6) 0.123(18) -0.017(7) -0.032(10)
O35B 0.087(4) 0.067(3) 0.098(4) 0.024(2) -0.029(3) -0.006(2)
O36 0.0724(13) 0.109(2) 0.122(2) 0.0065(12) -0.0204(12) -0.0451(14)
C37 0.085(2) 0.150(4) 0.191(4) 0.017(2) -0.040(3) -0.061(3)
C38 0.063(2) 0.0568(15) 0.0530(14) -0.0027(12) -0.0109(12) 0.0014(11)
C39 0.063(2) 0.0547(14) 0.0616(15) 0.0008(13) -0.0040(12) -0.0002(12)
O40 0.0798(13) 0.0638(11) 0.129(2) -0.0009(10) -0.0228(13) 0.0250(12)
O41 0.0686(12) 0.0723(12) 0.1041(15) -0.0175(10) -0.0158(10) 0.0130(10)
C42 0.090(2) 0.080(2) 0.118(3) -0.024(2) -0.001(2) 0.007(2)

loop_
_atom_site_label
_atom_site_fract_x
_atom_site_fract_y
_atom_site_fract_z
_atom_site_U_iso_or_equiv
_atom_site_thermal_displace_type
_atom_site_calc_flag
_atom_site_refinement_flags
_atom_site_occupancy
_atom_site_disorder_group
_atom_site_type_symbol
N1 0.73910(10) 0.64184(10) 0.1396(2) 0.0561(5) Uani d . 1 . N
C2 0.7821(2) 0.57360(14) 0.1349(3) 0.0637(7) Uani d . 1 . C
C3 0.80668(14) 0.54745(12) 0.2756(2) 0.0554(6) Uani d . 1 . C
C4 0.7597(2) 0.55048(14) 0.3888(3) 0.0626(7) Uani d . 1 . C
C5 0.7805(2) 0.52158(14) 0.5156(3) 0.0646(7) Uani d . 1 . C
C6 0.84883(14) 0.48851(12) 0.5333(3) 0.0576(6) Uani d . 1 . C
C7 0.8956(2) 0.48605(14) 0.4213(3) 0.0634(7) Uani d . 1 . C
C8 0.87535(15) 0.51574(14) 0.2941(3) 0.0623(6) Uani d . 1 . C
C9 0.8709(2) 0.4570(2) 0.6724(3) 0.0682(7) Uani d . 1 . C
N10 0.82533(11) 0.39284(10) 0.7108(2) 0.0559(5) Uani d . 1 . N
C11 0.8425(2) 0.32696(14) 0.6251(3) 0.0579(6) Uani d . 1 . C
C12 0.78607(13) 0.26627(12) 0.6404(2) 0.0494(5) Uani d . 1 . C
C13 0.71672(14) 0.27377(14) 0.5810(3) 0.0586(6) Uani d . 1 . C
C14 0.66437(14) 0.21875(14) 0.5917(3) 0.0597(6) Uani d . 1 . C
C15 0.67889(13) 0.15333(12) 0.6625(2) 0.0536(6) Uani d . 1 . C
C16 0.74819(14) 0.14569(13) 0.7223(3) 0.0564(6) Uani d . 1 . C
C17 0.80085(14) 0.20115(13) 0.7108(2) 0.0558(6) Uani d . 1 . C
C18 0.62137(14) 0.09257(14) 0.6722(3) 0.0610(7) Uani d . 1 . C
N19 0.54980(10) 0.12304(10) 0.7127(2) 0.0529(5) Uani d . 1 . N
C20 0.54605(15) 0.1405(2) 0.8609(3) 0.0583(6) Uani d . 1 . C
C21 0.48330(12) 0.19203(13) 0.8939(2) 0.0510(6) Uani d . 1 . C
C22 0.47893(15) 0.26065(14) 0.8293(3) 0.0624(7) Uani d . 1 . C
C23 0.42264(15) 0.30921(15) 0.8589(3) 0.0622(7) Uani d . 1 . C
C24 0.36824(13) 0.29148(13) 0.9529(2) 0.0535(6) Uani d . 1 . C
C25 0.3726(2) 0.2231(2) 1.0170(3) 0.0688(7) Uani d . 1 . C
C26 0.42962(15) 0.1739(2) 0.9878(3) 0.0670(7) Uani d . 1 . C
C27 0.69323(15) 0.6544(2) 0.0170(3) 0.0628(7) Uani d . 1 . C
C28 0.7808(2) 0.70681(15) 0.1798(3) 0.0618(7) Uani d . 1 . C
C29 0.8397(2) 0.7329(2) 0.0812(3) 0.0734(8) Uani d . 1 . C
O30 0.85469(13) 0.70438(15) -0.0281(3) 0.1069(8) Uani d . 1 . O
O31 0.87238(14) 0.79273(12) 0.1240(3) 0.1108(8) Uani d . 1 . O
C32 0.9314(2) 0.8214(2) 0.0391(5) 0.131(2) Uani d . 1 . C
H32A 0.9513(2) 0.8656(2) 0.0809(5) 0.0859(15) Uiso calc R 1 . H
H32B 0.9126(2) 0.8332(2) -0.0513(5) 0.0859(15) Uiso calc R 1 . H
H32C 0.9697(2) 0.7846(2) 0.0311(5) 0.0859(15) Uiso calc R 1 . H
C33 0.8267(2) 0.3783(2) 0.8587(3) 0.0669(7) Uani d . 1 . C
C34 0.9013(2) 0.3600(2) 0.9170(3) 0.0767(8) Uani d D 1 . C
O35A 0.9639(14) 0.336(2) 0.8509(14) 0.167(13) Uani d PD 0.34(2) . O
O35B 0.9268(4) 0.2993(2) 0.9036(9) 0.084(3) Uani d PD 0.66(2) . O
O36 0.92589(11) 0.40933(13) 1.0023(3) 0.1010(7) Uani d . 1 . O
C37 0.9966(2) 0.3941(3) 1.0674(5) 0.142(2) Uani d . 1 . C
H37A 1.0093(2) 0.4344(3) 1.1283(5) 0.0859(15) Uiso calc R 1 . H
H37B 1.0340(2) 0.3892(3) 0.9974(5) 0.0859(15) Uiso calc R 1 . H
H37C 0.9934(2) 0.3486(3) 1.1194(5) 0.0859(15) Uiso calc R 1 . H
C38 0.48551(15) 0.08500(14) 0.6621(3) 0.0576(6) Uani d . 1 . C
C39 0.46934(15) 0.00932(14) 0.7222(3) 0.0598(6) Uani d . 1 . C
O40 0.51120(11) -0.02780(10) 0.7877(2) 0.0908(7) Uani d . 1 . O
O41 0.40068(10) -0.01186(10) 0.6923(2) 0.0817(6) Uani d . 1 . O
C42 0.3772(2) -0.0827(2) 0.7450(4) 0.0957(10) Uani d . 1 . C
H42A 0.3271(2) -0.0920(2) 0.7170(4) 0.0859(15) Uiso calc R 1 . H
H42B 0.3801(2) -0.0824(2) 0.8442(4) 0.0859(15) Uiso calc R 1 . H
H42C 0.4087(2) -0.1212(2) 0.7090(4) 0.0859(15) Uiso calc R 1 . H
H2A 0.7497(16) 0.5369(16) 0.096(3) 0.0859(15) Uiso d . 1 . H
H2B 0.8283(15) 0.5787(16) 0.072(3) 0.0859(15) Uiso d . 1 . H
H4 0.7136(16) 0.5704(16) 0.377(3) 0.0859(15) Uiso d . 1 . H
H5 0.7498(15) 0.5206(16) 0.597(3) 0.0859(15) Uiso d . 1 . H
H7 0.9421(15) 0.4652(15) 0.431(3) 0.0859(15) Uiso d . 1 . H
H8 0.9099(15) 0.5131(16) 0.212(3) 0.0859(15) Uiso d . 1 . H
H9A 0.8650(14) 0.4950(17) 0.744(3) 0.0859(15) Uiso d . 1 . H
H9B 0.9241(16) 0.4430(16) 0.668(3) 0.0859(15) Uiso d . 1 . H
H11A 0.8424(15) 0.3420(15) 0.528(3) 0.0859(15) Uiso d . 1 . H
H11B 0.8904(16) 0.3086(16) 0.650(3) 0.0859(15) Uiso d . 1 . H
H13 0.7086(14) 0.3180(17) 0.533(3) 0.0859(15) Uiso d . 1 . H
H14 0.6181(16) 0.2270(15) 0.549(3) 0.0859(15) Uiso d . 1 . H
H16 0.7598(14) 0.1022(17) 0.780(3) 0.0859(15) Uiso d . 1 . H
H17 0.8502(15) 0.1955(15) 0.755(3) 0.0859(15) Uiso d . 1 . H
H18A 0.6389(14) 0.0533(16) 0.738(3) 0.0859(15) Uiso d . 1 . H
H18B 0.6142(15) 0.0746(16) 0.582(3) 0.0859(15) Uiso d . 1 . H
H20A 0.5920(17) 0.1655(16) 0.882(3) 0.0859(15) Uiso d . 1 . H
H20B 0.5423(15) 0.0959(16) 0.921(3) 0.0859(15) Uiso d . 1 . H
H22 0.5164(16) 0.2756(15) 0.762(3) 0.0859(15) Uiso d . 1 . H
H23 0.4161(15) 0.3558(16) 0.814(3) 0.0859(15) Uiso d . 1 . H
H25 0.3364(15) 0.2125(16) 1.085(3) 0.0859(15) Uiso d . 1 . H
H26 0.4323(15) 0.1268(16) 1.034(3) 0.0859(15) Uiso d . 1 . H
H27A 0.7245(15) 0.6718(15) -0.064(3) 0.0859(15) Uiso d . 1 . H
H27B 0.6713(16) 0.6064(17) -0.003(3) 0.0859(15) Uiso d . 1 . H
H28A 0.8055(15) 0.6952(16) 0.264(3) 0.0859(15) Uiso d . 1 . H
H28B 0.7485(15) 0.7496(18) 0.194(3) 0.0859(15) Uiso d . 1 . H
H33A 0.8075(15) 0.4207(17) 0.904(3) 0.0859(15) Uiso d . 1 . H
H33B 0.7964(15) 0.3338(18) 0.880(3) 0.0859(15) Uiso d . 1 . H
H38A 0.4417(16) 0.1144(16) 0.675(3) 0.0859(15) Uiso d . 1 . H
H38B 0.4906(15) 0.0757(15) 0.563(3) 0.0859(15) Uiso d . 1 . H

loop_
_atom_type_symbol
_atom_type_description
_atom_type_scat_dispersion_real
_atom_type_scat_dispersion_imag
_atom_type_scat_source
C C 0.0181 0.0091 'International Tables Vol C Tables 4.2.6.8 and 6.1.1.4'
H H 0.0000 0.0000 'International Tables Vol C Tables 4.2.6.8 and 6.1.1.4'
N N 0.0311 0.0180 'International Tables Vol C Tables 4.2.6.8 and 6.1.1.4'
O O 0.0492 0.0322 'International Tables Vol C Tables 4.2.6.8 and 6.1.1.4'

loop_
_geom_angle_atom_site_label_1
_geom_angle_atom_site_label_2
_geom_angle_atom_site_label_3
_geom_angle_site_symmetry_1
_geom_angle_site_symmetry_3
_geom_angle
_geom_angle_publ_flag
C28 N1 C2 . . 114.3(2) yes
C28 N1 C27 . . 112.9(2) yes
C2 N1 C27 . . 114.1(2) yes
N1 C2 C3 . . 113.1(2) yes
N1 C2 H2A . . 105.4(17) ?
C3 C2 H2A . . 108.8(17) ?
N1 C2 H2B . . 112.1(16) ?
C3 C2 H2B . . 108.6(15) ?
H2A C2 H2B . . 109.(2) ?
C8 C3 C4 . . 117.8(2) no
C8 C3 C2 . . 120.8(2) yes
C4 C3 C2 . . 121.3(2) yes
C5 C4 C3 . . 121.2(2) no
C5 C4 H4 . . 120.1(18) ?
C3 C4 H4 . . 118.6(18) ?
C6 C5 C4 . . 120.9(3) no
C6 C5 H5 . . 113.9(17) ?
C4 C5 H5 . . 125.2(17) ?
C7 C6 C5 . . 117.8(2) no
C7 C6 C9 . . 121.7(2) yes
C5 C6 C9 . . 120.4(3) yes
C6 C7 C8 . . 121.5(2) no
C6 C7 H7 . . 119.7(18) ?
C8 C7 H7 . . 118.7(18) ?
C3 C8 C7 . . 120.7(3) no
C3 C8 H8 . . 118.4(16) ?
C7 C8 H8 . . 120.9(16) ?
N10 C9 C6 . . 111.8(2) yes
N10 C9 H9A . . 108.0(17) ?
C6 C9 H9A . . 109.7(16) ?
N10 C9 H9B . . 110.8(17) ?
C6 C9 H9B . . 108.4(16) ?
H9A C9 H9B . . 108.(2) ?
C33 N10 C9 . . 112.4(2) yes
C33 N10 C11 . . 113.8(2) yes
C9 N10 C11 . . 111.7(2) yes
N10 C11 C12 . . 112.5(2) yes
N10 C11 H11A . . 108.5(16) ?
C12 C11 H11A . . 107.1(16) ?
N10 C11 H11B . . 108.9(17) ?
C12 C11 H11B . . 109.9(17) ?
H11A C11 H11B . . 110.(2) ?
C17 C12 C13 . . 117.5(2) no
C17 C12 C11 . . 122.2(2) yes
C13 C12 C11 . . 120.3(2) yes
C14 C13 C12 . . 121.5(2) no
C14 C13 H13 . . 123.0(17) ?
C12 C13 H13 . . 115.5(17) ?
C13 C14 C15 . . 121.2(2) no
C13 C14 H14 . . 117.7(17) ?
C15 C14 H14 . . 121.1(17) ?
C14 C15 C16 . . 117.4(2) no
C14 C15 C18 . . 120.9(2) yes
C16 C15 C18 . . 121.7(2) yes
C17 C16 C15 . . 121.2(2) no
C17 C16 H16 . . 118.1(16) ?
C15 C16 H16 . . 120.5(16) ?
C12 C17 C16 . . 121.1(2) no
C12 C17 H17 . . 118.1(16) ?
C16 C17 H17 . . 120.7(16) ?
N19 C18 C15 . . 110.9(2) yes
N19 C18 H18A . . 112.0(15) ?
C15 C18 H18A . . 109.3(15) ?
N19 C18 H18B . . 104.9(17) ?
C15 C18 H18B . . 106.6(17) ?
H18A C18 H18B . . 113.(2) ?
C38 N19 C18 . . 116.7(2) yes
C38 N19 C20 . . 113.4(2) yes
C18 N19 C20 . . 112.6(2) yes
N19 C20 C21 . . 112.1(2) yes
N19 C20 H20A . . 105.2(17) ?
C21 C20 H20A . . 108.7(17) ?
N19 C20 H20B . . 113.6(16) ?
C21 C20 H20B . . 108.8(16) ?
H20A C20 H20B . . 108.(2) ?
C26 C21 C22 . . 118.1(2) no
C26 C21 C20 . . 122.2(2) yes
C22 C21 C20 . . 119.7(2) yes
C23 C22 C21 . . 120.9(2) no
C23 C22 H22 . . 118.7(16) ?
C21 C22 H22 . . 120.4(16) ?
C22 C23 C24 . . 121.5(2) no
C22 C23 H23 . . 123.9(17) ?
C24 C23 H23 . . 114.5(17) ?
C25 C24 C23 . . 117.5(2) no
C25 C24 C27 . 3_666 122.0(2) yes
C23 C24 C27 . 3_666 120.5(2) yes
C24 C25 C26 . . 121.2(3) no
C24 C25 H25 . . 116.9(17) ?
C26 C25 H25 . . 121.8(17) ?
C21 C26 C25 . . 120.7(2) no
C21 C26 H26 . . 119.0(17) ?
C25 C26 H26 . . 120.2(17) ?
N1 C27 C24 . 3_666 111.2(2) yes
N1 C27 H27A . . 111.0(16) ?
C24 C27 H27A 3_666 . 111.2(16) ?
N1 C27 H27B . . 104.8(17) ?
C24 C27 H27B 3_666 . 108.2(17) ?
H27A C27 H27B . . 110.(2) ?
N1 C28 C29 . . 116.8(2) yes
N1 C28 H28A . . 107.3(17) ?
C29 C28 H28A . . 106.2(17) ?
N1 C28 H28B . . 111.2(16) ?
C29 C28 H28B . . 105.5(16) ?
H28A C28 H28B . . 110.(2) ?
O30 C29 O31 . . 122.0(3) yes
O30 C29 C28 . . 125.7(3) yes
O31 C29 C28 . . 112.3(3) yes
C29 O31 C32 . . 116.9(3) yes
O31 C32 H32A . . 109.5(2) ?
O31 C32 H32B . . 109.5(2) ?
H32A C32 H32B . . 109.5 ?
O31 C32 H32C . . 109.5(2) ?
H32A C32 H32C . . 109.5 ?
H32B C32 H32C . . 109.5 ?
N10 C33 C34 . . 115.1(2) yes
N10 C33 H33A . . 107.6(17) ?
C34 C33 H33A . . 109.6(17) ?
N10 C33 H33B . . 109.6(17) ?
C34 C33 H33B . . 104.2(16) ?
H33A C33 H33B . . 111.(2) ?
O35B C34 O36 . . 124.5(3) yes
O35B C34 O35A . . 49.0(14) ?
O36 C34 O35A . . 103.2(14) ?
O35B C34 C33 . . 120.5(3) yes
O36 C34 C33 . . 113.6(3) yes
O35A C34 C33 . . 129.7(4) ?
O35B O35A C34 . . 56.9(10) ?
O35A O35B C34 . . 74.2(8) ?
C34 O36 C37 . . 116.8(3) yes
O36 C37 H37A . . 109.5(2) ?
O36 C37 H37B . . 109.5(2) ?
H37A C37 H37B . . 109.5 ?
O36 C37 H37C . . 109.5(2) ?
H37A C37 H37C . . 109.5 ?
H37B C37 H37C . . 109.5 ?
N19 C38 C39 . . 117.1(2) yes
N19 C38 H38A . . 111.2(17) ?
C39 C38 H38A . . 106.5(17) ?
N19 C38 H38B . . 109.8(16) ?
C39 C38 H38B . . 104.1(16) ?
H38A C38 H38B . . 108.(2) ?
O40 C39 O41 . . 123.3(2) yes
O40 C39 C38 . . 125.9(2) yes
O41 C39 C38 . . 110.8(2) yes
C39 O41 C42 . . 116.9(2) yes
O41 C42 H42A . . 109.5(2) ?
O41 C42 H42B . . 109.5(2) ?
H42A C42 H42B . . 109.5 ?
O41 C42 H42C . . 109.5(2) ?
H42A C42 H42C . . 109.5 ?
H42B C42 H42C . . 109.5 ?

loop_
_geom_bond_atom_site_label_1
_geom_bond_atom_site_label_2
_geom_bond_site_symmetry_2
_geom_bond_distance
_geom_bond_publ_flag
N1 C28 . 1.441(3) yes
N1 C2 . 1.451(3) yes
N1 C27 . 1.463(3) yes
C2 C3 . 1.504(3) yes
C2 H2A . 0.96(3) ?
C2 H2B . 1.04(3) ?
C3 C8 . 1.377(3) no
C3 C4 . 1.386(3) no
C4 C5 . 1.382(4) no
C4 H4 . 0.91(3) ?
C5 C6 . 1.381(3) no
C5 H5 . 0.97(3) ?
C6 C7 . 1.373(4) no
C6 C9 . 1.511(4) yes
C7 C8 . 1.388(4) no
C7 H7 . 0.93(3) ?
C8 H8 . 1.01(3) ?
C9 N10 . 1.464(3) yes
C9 H9A . 0.97(3) ?
C9 H9B . 0.99(3) ?
N10 C33 . 1.453(3) yes
N10 C11 . 1.477(3) yes
C11 C12 . 1.500(3) yes
C11 H11A . 0.98(3) ?
C11 H11B . 0.96(3) ?
C12 C17 . 1.378(3) no
C12 C13 . 1.385(3) no
C13 C14 . 1.372(4) no
C13 H13 . 0.93(3) ?
C14 C15 . 1.384(3) no
C14 H14 . 0.94(3) ?
C15 C16 . 1.386(3) no
C15 C18 . 1.510(3) yes
C16 C17 . 1.382(3) no
C16 H16 . 0.98(3) ?
C17 H17 . 0.99(3) ?
C18 N19 . 1.458(3) yes
C18 H18A . 1.00(3) ?
C18 H18B . 0.94(3) ?
N19 C38 . 1.433(3) yes
N19 C20 . 1.467(3) yes
C20 C21 . 1.498(3) yes
C20 H20A . 0.97(3) ?
C20 H20B . 0.99(3) ?
C21 C26 . 1.367(3) no
C21 C22 . 1.383(3) no
C22 C23 . 1.370(4) no
C22 H22 . 0.98(3) ?
C23 C24 . 1.376(3) no
C23 H23 . 0.95(3) ?
C24 C25 . 1.376(3) no
C24 C27 3_666 1.504(3) yes
C25 C26 . 1.387(4) no
C25 H25 . 0.95(3) ?
C26 H26 . 0.96(3) ?
C27 C24 3_666 1.504(3) ?
C27 H27A . 1.02(3) ?
C27 H27B . 0.97(3) ?
C28 C29 . 1.504(4) yes
C28 H28A . 0.95(3) ?
C28 H28B . 0.97(3) ?
C29 O30 . 1.203(3) yes
C29 O31 . 1.293(3) yes
O31 C32 . 1.441(4) yes
C32 H32A . 0.96 ?
C32 H32B . 0.96 ?
C32 H32C . 0.96 ?
C33 C34 . 1.498(4) yes
C33 H33A . 0.94(3) ?
C33 H33B . 0.99(3) ?
C34 O35B . 1.190(5) yes
C34 O36 . 1.288(3) yes
C34 O35A . 1.37(2) ?
O35A O35B . 1.07(4) ?
O36 C37 . 1.450(4) yes
C37 H37A . 0.96 ?
C37 H37B . 0.96 ?
C37 H37C . 0.96 ?
C38 C39 . 1.506(4) yes
C38 H38A . 0.96(3) ?
C38 H38B . 0.98(3) ?
C39 O40 . 1.189(3) yes
C39 O41 . 1.330(3) yes
O41 C42 . 1.434(3) yes
C42 H42A . 0.96 ?
C42 H42B . 0.96 ?
C42 H42C . 0.96 ?

loop_
_geom_torsion_atom_site_label_1
_geom_torsion_atom_site_label_2
_geom_torsion_atom_site_label_3
_geom_torsion_atom_site_label_4
_geom_torsion_site_symmetry_1
_geom_torsion_site_symmetry_4
_geom_torsion
_geom_torsion_publ_flag
C28 N1 C2 C3 . . 68.6(3) ?
C27 N1 C2 C3 . . -159.4(2) yes
N1 C2 C3 C8 . . -142.5(2) ?
N1 C2 C3 C4 . . 41.3(3) yes
C8 C3 C4 C5 . . -1.0(4) ?
C2 C3 C4 C5 . . 175.3(2) ?
C3 C4 C5 C6 . . -0.2(4) ?
C4 C5 C6 C7 . . 0.7(4) ?
C4 C5 C6 C9 . . -179.9(2) ?
C5 C6 C7 C8 . . 0.1(4) ?
C9 C6 C7 C8 . . -179.3(2) ?
C4 C3 C8 C7 . . 1.8(4) ?
C2 C3 C8 C7 . . -174.6(2) ?
C6 C7 C8 C3 . . -1.3(4) ?
C7 C6 C9 N10 . . -114.4(3) ?
C5 C6 C9 N10 . . 66.3(3) yes
C6 C9 N10 C33 . . -159.6(2) ?
C6 C9 N10 C11 . . 71.0(3) yes
C33 N10 C11 C12 . . 63.9(3) ?
C9 N10 C11 C12 . . -167.4(2) yes
N10 C11 C12 C17 . . -107.8(2) ?
N10 C11 C12 C13 . . 73.3(3) yes
C17 C12 C13 C14 . . 0.2(3) ?
C11 C12 C13 C14 . . 179.1(2) ?
C12 C13 C14 C15 . . -0.1(4) ?
C13 C14 C15 C16 . . 0.1(4) ?
C13 C14 C15 C18 . . -179.1(2) ?
C14 C15 C16 C17 . . -0.4(3) ?
C18 C15 C16 C17 . . 178.9(2) ?
C13 C12 C17 C16 . . -0.4(3) ?
C11 C12 C17 C16 . . -179.3(2) ?
C15 C16 C17 C12 . . 0.5(4) ?
C14 C15 C18 N19 . . -48.0(3) yes
C16 C15 C18 N19 . . 132.8(2) ?
C15 C18 N19 C38 . . 149.7(2) ?
C15 C18 N19 C20 . . -76.7(3) yes
C38 N19 C20 C21 . . -62.2(3) ?
C18 N19 C20 C21 . . 162.6(2) yes
N19 C20 C21 C26 . . 123.1(3) ?
N19 C20 C21 C22 . . -57.4(3) yes
C26 C21 C22 C23 . . 0.3(4) ?
C20 C21 C22 C23 . . -179.2(2) ?
C21 C22 C23 C24 . . -0.5(4) ?
C22 C23 C24 C25 . . 0.4(4) ?
C22 C23 C24 C27 . 3_666 -179.7(2) ?
C23 C24 C25 C26 . . -0.1(4) ?
C27 C24 C25 C26 3_666 . 179.9(2) ?
C22 C21 C26 C25 . . -0.1(4) ?
C20 C21 C26 C25 . . 179.4(2) ?
C24 C25 C26 C21 . . 0.0(4) ?
C28 N1 C27 C24 . 3_666 -67.5(3) ?
C2 N1 C27 C24 . 3_666 159.8(2) yes
N1 C27 C24 C23 3_666 3_666 -65 yes
C2 N1 C28 C29 . . 66.6(3) ?
C27 N1 C28 C29 . . -65.9(3) ?
N1 C28 C29 O30 . . 0.3(4) ?
N1 C28 C29 O31 . . 177.9(2) ?
O30 C29 O31 C32 . . -4.0(4) ?
C28 C29 O31 C32 . . 178.2(3) ?
C9 N10 C33 C34 . . -61.4(3) ?
C11 N10 C33 C34 . . 66.8(3) ?
N10 C33 C34 O35B . . -78.8(7) ?
N10 C33 C34 O36 . . 114.4(3) ?
N10 C33 C34 O35A . . -19.(3) ?
O35B C34 O35A O35B . . 0.000(5) ?
O36 C34 O35A O35B . . 124.5(10) ?
C33 C34 O35A O35B . . -98.8(12) ?
C34 O35A O35B C34 . . 0.000(3) ?
O36 C34 O35B O35A . . -76.7(11) ?
O35A C34 O35B O35A . . 0.000(3) ?
C33 C34 O35B O35A . . 118.0(7) ?
O35B C34 O36 C37 . . 11.4(8) ?
O35A C34 O36 C37 . . -37.5(14) ?
C33 C34 O36 C37 . . 177.6(3) ?
C18 N19 C38 C39 . . 70.4(3) ?
C20 N19 C38 C39 . . -62.8(3) ?
N19 C38 C39 O40 . . -14.9(4) ?
N19 C38 C39 O41 . . 165.3(2) ?
O40 C39 O41 C42 . . 1.1(4) ?
C38 C39 O41 C42 . . -179.1(2) ?
